data_4023236
loop_
_publ_author_name
'Rachel L. Beingessner'
'Bo-Liang Deng'
'Phillip E. Fanwick'
'Hicham Fenniri'

_publ_contact_author_address
;    Department of Chemistry
     Purdue University
     560 Oval Drive 
     West Lafayette, IN 47907-2084
     USA
;
_publ_contact_author_email fanwick@.xray.chem.purdue.edu
_publ_contact_author_fax 1(765)4940239
_publ_contact_author_name 'Phillip E. Fanwick'
_publ_contact_author_phone 1(765)4944572
_publ_section_title
;
 A Regioselective Approach to Trisubstituted
 2 (or 6)-Arylaminopyrimidine-5-carbaldehydes and Their Application in
 the Synthesis of Structurally and Electronically Unique
 G-C Base Precursors
;
_journal_name_full 'Journal of Organic Chemistry'
_journal_page_first 931
_journal_page_last 939
_journal_paper_doi 10.1021/jo7021422
_journal_volume 73
_journal_year 2008
_chemical_formula_sum 'C22 H31 I N4 O4 Si'
_chemical_formula_weight 570.51
_chemical_name_systematic ' ?'
_space_group_IT_number 2
_symmetry_cell_setting triclinic
_symmetry_space_group_name_Hall '-P 1'
_symmetry_space_group_name_H-M 'P -1'
_atom_type_scat_source 'International Tables for Crystallography (Vol C)'
_audit_creation_date 4-06-01
_audit_creation_method from_MolEN_and_SHELXL
_cell_angle_alpha 71.8355(14)
_cell_angle_beta 77.8408(17)
_cell_angle_gamma 62.847(3)
_cell_formula_units_Z 2
_cell_length_a 10.3329(4)
_cell_length_b 10.5854(4)
_cell_length_c 14.1306(7)
_cell_measurement_reflns_used 9388
_cell_measurement_temperature 199
_cell_measurement_theta_max 27
_cell_measurement_theta_min 5
_cell_volume 1302.42(12)
_computing_cell_refinement DENZO/SCALEPACK_(Otwinowski,_1996)"
_computing_data_collection Collect_(Nonius,_1998)"
_computing_data_reduction DENZO/SCALEPACK_(Otwinowski,_1996)"
_computing_molecular_graphics
;
"    ORTEP (Johnson, 1976)"
"    PLUTON (Spek, 1991)"
;
_computing_publication_material CIF_VAX_MolEN_(Fair,_1990)
_computing_structure_refinement SHELX97_(Sheldrick,_1997)"
_computing_structure_solution PATTY_(DIRDIF92,_Beurskins,_1992)"
_diffrn_ambient_temperature 199
_diffrn_measured_fraction_theta_max 0.8980
_diffrn_measurement_device_type Nonius_KappaCCD
_diffrn_radiation_type MO-K\a
_diffrn_radiation_wavelength 0.71073
_diffrn_reflns_av_R_equivalents 0.029
_diffrn_reflns_limit_h_max 13
_diffrn_reflns_limit_h_min 0
_diffrn_reflns_limit_k_max 13
_diffrn_reflns_limit_k_min -11
_diffrn_reflns_limit_l_max 18
_diffrn_reflns_limit_l_min -17
_diffrn_reflns_number 9388
_diffrn_reflns_theta_max 27.88
_diffrn_reflns_theta_min 5.00
_exptl_absorpt_coefficient_mu 1.291
_exptl_absorpt_correction_T_max 0.8510
_exptl_absorpt_correction_T_min 0.4834
_exptl_absorpt_correction_type refined_empirical_(Otwinowski_&_Minor,_1996)
_exptl_crystal_colour colorless
_exptl_crystal_density_diffrn 1.45
_exptl_crystal_description plate
_exptl_crystal_F_000 580
_exptl_crystal_size_max 0.40
_exptl_crystal_size_mid 0.30
_exptl_crystal_size_min 0.13
_refine_diff_density_max 0.48
_refine_diff_density_min -0.95
_refine_ls_extinction_coef 0.26E-01
_refine_ls_extinction_method SHELXL97_(Sheldrick_1997)
_refine_ls_goodness_of_fit_ref 1.030
_refine_ls_hydrogen_treatment
;
Chemically significant hydrogens refined isotropically
Others riding
;
_refine_ls_matrix_type full
_refine_ls_number_parameters 301
_refine_ls_number_reflns 5587
_refine_ls_number_restraints 0
_refine_ls_R_factor_gt 0.039
_refine_ls_shift/su_max 0.005
_refine_ls_structure_factor_coef Fsqd
_refine_ls_weighting_details '1/[\s^2^(Fo^2^)+(0.0589P)^2^+0.0000P] where P=(Fo^2^+2Fc^2^)/3  '
_refine_ls_weighting_scheme calc
_refine_ls_wR_factor_ref 0.098
_reflns_number_gt 4857
_reflns_number_total 5589
_reflns_threshold_expression >2.0\s(I)
_cod_data_source_file jo7021422-File006.cif
_cod_data_source_block D90
_cod_depositor_comments
;
The following automatic conversions were performed:
'_refine_ls_weighting_scheme' value 'calc ' changed to 'calc' according to
'/home/saulius/struct/CIF-dictionaries/cif_core.dic' dictionary named
'cif_core.dic' version 2.4.1 from 2010-06-29.

'_geom_bond_publ_flag'
value 'YES' changed to 'yes' according to
'/home/saulius/struct/CIF-dictionaries/cif_core.dic' dictionary named
'cif_core.dic' version 2.4.1 from 2010-06-29 (34
times).

'_geom_bond_publ_flag' value 'NO' changed to 'no' according to
'/home/saulius/struct/CIF-dictionaries/cif_core.dic' dictionary named
'cif_core.dic' version 2.4.1 from 2010-06-29 (2
times).

'_geom_angle_publ_flag' value 'YES' changed to 'yes' according to
'/home/saulius/struct/CIF-dictionaries/cif_core.dic' dictionary named
'cif_core.dic' version 2.4.1 from 2010-06-29 (50
times).

'_geom_angle_publ_flag' value 'NO' changed to 'no' according to
'/home/saulius/struct/CIF-dictionaries/cif_core.dic' dictionary named
'cif_core.dic' version 2.4.1 from 2010-06-29.

Automatic conversion script
Id: cif_fix_enum 1527 2010-12-29 10:47:43Z saulius 
;
_cod_original_formula_sum 'C22 H31 I1 N4 O4 Si1'
_cod_database_code 4023236

loop_
_symmetry_equiv_pos_as_xyz
'x, y, z'
'-x, -y, -z'

loop_
_atom_site_aniso_label
_atom_site_aniso_U_11
_atom_site_aniso_U_22
_atom_site_aniso_U_33
_atom_site_aniso_U_12
_atom_site_aniso_U_13
_atom_site_aniso_U_23
I(54) 0.06219(17) 0.04875(15) 0.05038(16) -0.01213(10) 0.00962(10) -0.02361(10)
Si(34) 0.0476(4) 0.0445(4) 0.0324(4) -0.0192(3) 0.0045(3) -0.0139(3)
O(12) 0.0686(13) 0.0575(12) 0.0482(12) -0.0464(11) 0.0103(10) -0.0185(9)
O(13) 0.0460(10) 0.0429(9) 0.0333(9) -0.0260(8) 0.0046(8) -0.0118(8)
O(31) 0.0439(10) 0.0502(10) 0.0322(9) -0.0272(8) 0.0083(8) -0.0157(8)
O(41) 0.0744(14) 0.0510(12) 0.0505(12) -0.0430(11) 0.0079(11) -0.0142(10)
N(2) 0.0370(11) 0.0352(10) 0.0278(10) -0.0170(8) -0.0004(8) -0.0098(8)
N(6) 0.0335(10) 0.0303(9) 0.0328(10) -0.0149(8) -0.0014(8) -0.0095(8)
N(11) 0.0426(12) 0.0374(11) 0.0375(12) -0.0229(9) 0.0077(9) -0.0177(9)
N(50) 0.0427(12) 0.0295(10) 0.0346(11) -0.0191(9) -0.0010(9) -0.0073(8)
C(1) 0.0325(11) 0.0343(11) 0.0288(12) -0.0151(9) -0.0025(9) -0.0097(9)
C(3) 0.0342(12) 0.0392(12) 0.0247(11) -0.0175(10) -0.0040(9) -0.0052(9)
C(4) 0.0367(12) 0.0361(12) 0.0271(11) -0.0177(10) -0.0055(9) -0.0046(9)
C(5) 0.0347(12) 0.0286(10) 0.0279(11) -0.0134(9) -0.0062(9) -0.0049(9)
C(11) 0.0614(18) 0.0547(16) 0.0476(16) -0.0359(14) 0.0134(14) -0.0318(14)
C(12) 0.0399(13) 0.0304(11) 0.0391(14) -0.0158(10) 0.0006(11) -0.0120(10)
C(14) 0.0501(15) 0.0396(13) 0.0330(13) -0.0203(11) 0.0025(11) -0.0071(11)
C(15) 0.083(2) 0.077(2) 0.0366(16) -0.046(2) -0.0020(16) -0.0139(16)
C(16) 0.0551(18) 0.0546(17) 0.0492(18) -0.0232(14) 0.0167(14) -0.0158(14)
C(17) 0.080(2) 0.0392(16) 0.059(2) -0.0173(15) -0.0103(18) -0.0008(14)
C(32) 0.0368(13) 0.0471(14) 0.0320(13) -0.0182(11) 0.0048(10) -0.0139(11)
C(33) 0.0453(14) 0.0440(14) 0.0279(12) -0.0157(11) -0.0021(11) -0.0101(11)
C(35) 0.088(3) 0.0508(18) 0.053(2) -0.0330(17) 0.0078(18) -0.0107(15)
C(36) 0.0607(18) 0.071(2) 0.0464(17) -0.0317(16) 0.0074(14) -0.0311(15)
C(37) 0.0515(17) 0.0618(19) 0.0508(19) -0.0183(14) 0.0042(14) -0.0184(15)
C(41) 0.0549(16) 0.0477(15) 0.0335(13) -0.0311(13) 0.0014(12) -0.0070(11)
C(51) 0.0349(12) 0.0271(11) 0.0339(12) -0.0100(9) -0.0063(10) -0.0077(9)
C(52) 0.0430(14) 0.0312(12) 0.0416(15) -0.0171(10) -0.0070(11) -0.0075(10)
C(53) 0.0474(14) 0.0302(12) 0.0443(15) -0.0104(10) -0.0088(12) -0.0156(11)
C(54) 0.0394(13) 0.0344(12) 0.0375(14) -0.0086(10) -0.0009(11) -0.0147(10)
C(55) 0.0518(16) 0.0376(13) 0.0463(16) -0.0227(12) 0.0113(12) -0.0177(12)
C(56) 0.0501(15) 0.0318(12) 0.0437(15) -0.0196(11) 0.0032(12) -0.0158(11)

loop_
_atom_site_label
_atom_site_fract_x
_atom_site_fract_y
_atom_site_fract_z
_atom_site_U_iso_or_equiv
_atom_site_thermal_displace_type
_atom_site_calc_flag
I(54) 0.14514(2) 0.06078(2) 0.386228(16) 0.05772(11) Uani ?
Si(34) 1.05888(9) -0.71436(8) -0.32678(6) 0.0417(3) Uani ?
O(12) 0.5351(3) -0.7000(2) 0.15270(16) 0.0513(9) Uani ?
O(13) 0.6479(2) -0.60254(19) 0.20999(13) 0.0385(7) Uani ?
O(31) 1.0009(2) -0.4255(2) -0.16051(14) 0.0397(7) Uani ?
O(41) 0.8563(3) -0.0718(2) -0.05420(17) 0.0538(9) Uani ?
N(2) 0.8404(2) -0.5135(2) -0.05801(15) 0.0325(7) Uani ?
N(6) 0.6650(2) -0.3793(2) 0.05580(16) 0.0314(7) Uani ?
N(11) 0.6806(2) -0.6008(2) 0.04560(17) 0.0364(8) Uani ?
N(50) 0.6556(2) -0.1582(2) 0.06218(17) 0.0346(8) Uani ?
C(1) 0.7317(3) -0.4923(3) 0.01455(18) 0.0310(8) Uani ?
C(3) 0.8898(3) -0.4100(3) -0.08958(18) 0.0323(8) Uani ?
C(4) 0.8348(3) -0.2869(3) -0.05137(18) 0.0327(8) Uani ?
C(5) 0.7173(3) -0.2760(2) 0.02345(18) 0.0303(8) Uani ?
C(11) 0.7019(4) -0.6896(3) -0.0233(2) 0.0481(12) Uani ?
C(12) 0.6124(3) -0.6369(3) 0.1399(2) 0.0358(9) Uani ?
C(14) 0.5974(3) -0.6490(3) 0.3162(2) 0.0418(10) Uani ?
C(15) 0.6636(4) -0.5906(4) 0.3687(2) 0.0611(14) Uani ?
C(16) 0.4324(4) -0.5782(4) 0.3295(3) 0.0557(13) Uani ?
C(17) 0.6599(4) -0.8152(3) 0.3497(3) 0.0646(13) Uani ?
C(32) 1.0625(3) -0.5574(3) -0.1985(2) 0.0386(10) Uani ?
C(33) 0.9808(3) -0.5439(3) -0.2794(2) 0.0401(10) Uani ?
C(35) 1.0554(5) -0.8710(4) -0.2205(3) 0.0652(16) Uani ?
C(36) 0.9440(4) -0.6813(4) -0.4254(3) 0.0555(13) Uani ?
C(37) 1.2495(4) -0.7536(4) -0.3823(3) 0.0572(13) Uani ?
C(41) 0.8978(3) -0.1811(3) -0.0844(2) 0.0432(11) Uani ?
C(51) 0.5425(3) -0.1191(2) 0.13757(19) 0.0326(8) Uani ?
C(52) 0.5069(3) 0.0128(3) 0.1590(2) 0.0378(10) Uani ?
C(53) 0.3960(3) 0.0642(3) 0.2299(2) 0.0405(10) Uani ?
C(54) 0.3192(3) -0.0187(3) 0.2816(2) 0.0388(9) Uani ?
C(55) 0.3545(3) -0.1509(3) 0.2620(2) 0.0444(11) Uani ?
C(56) 0.4665(3) -0.2029(3) 0.1905(2) 0.0405(10) Uani ?
H(41) 0.9763 -0.1982 -0.1326 0.0520 Uiso calc
H(50) 0.689(3) -0.108(3) 0.039(2) 0.034(8) Uiso ?
H(52) 0.5590 0.0679 0.1248 0.0450 Uiso calc
H(53) 0.3729 0.1533 0.2430 0.0490 Uiso calc
H(55) 0.3028 -0.2061 0.2971 0.0530 Uiso calc
H(56) 0.4903 -0.2927 0.1783 0.0490 Uiso calc
H(11A) 0.7874 -0.7799 -0.0085 0.0720 Uiso calc
H(11B) 0.7137 -0.6364 -0.0909 0.0720 Uiso calc
H(11C) 0.6183 -0.7102 -0.0155 0.0720 Uiso calc
H(15A) 0.7677 -0.6326 0.3551 0.0920 Uiso calc
H(15B) 0.6395 -0.6162 0.4394 0.0920 Uiso calc
H(15C) 0.6255 -0.4859 0.3449 0.0920 Uiso calc
H(16A) 0.3972 -0.4760 0.2959 0.0840 Uiso calc
H(16B) 0.4013 -0.5889 0.3994 0.0840 Uiso calc
H(16C) 0.3941 -0.6249 0.3017 0.0840 Uiso calc
H(17A) 0.6216 -0.8507 0.3125 0.0970 Uiso calc
H(17B) 0.6333 -0.8446 0.4196 0.0970 Uiso calc
H(17C) 0.7643 -0.8553 0.3381 0.0970 Uiso calc
H(32A) 1.0627 -0.6399 -0.1437 0.0460 Uiso calc
H(32B) 1.1630 -0.5779 -0.2241 0.0460 Uiso calc
H(33A) 0.9817 -0.4622 -0.3347 0.0480 Uiso calc
H(33B) 0.8799 -0.5221 -0.2542 0.0480 Uiso calc
H(35A) 0.9601 -0.8433 -0.1855 0.0970 Uiso calc
H(35B) 1.1264 -0.8965 -0.1755 0.0970 Uiso calc
H(35C) 1.0781 -0.9538 -0.2457 0.0970 Uiso calc
H(36A) 0.9724 -0.7713 -0.4434 0.0830 Uiso calc
H(36B) 0.9573 -0.6097 -0.4832 0.0830 Uiso calc
H(36C) 0.8432 -0.6459 -0.4004 0.0830 Uiso calc
H(37A) 1.3104 -0.7769 -0.3310 0.0860 Uiso calc
H(37B) 1.2510 -0.6689 -0.4328 0.0860 Uiso calc
H(37C) 1.2851 -0.8351 -0.4117 0.0860 Uiso calc

loop_
_geom_angle_atom_site_label_1
_geom_angle_atom_site_label_2
_geom_angle_atom_site_label_3
_geom_angle
_geom_angle_publ_flag
C(37) Si(34) C(35) 110.24(17) yes
C(37) Si(34) C(36) 109.07(16) yes
C(35) Si(34) C(36) 110.48(18) yes
C(37) Si(34) C(33) 110.08(15) yes
C(35) Si(34) C(33) 108.87(15) yes
C(36) Si(34) C(33) 108.07(14) yes
C(12) O(13) C(14) 119.7(2) yes
C(3) O(31) C(32) 117.90(18) yes
C(3) N(2) C(1) 115.3(2) yes
C(1) N(6) C(5) 115.9(2) yes
C(1) N(11) C(12) 125.0(2) yes
C(1) N(11) C(11) 119.1(2) yes
C(12) N(11) C(11) 115.9(2) yes
H(50) N(50) C(5) 112(3) yes
H(50) N(50) C(51) 116(3) yes
C(5) N(50) C(51) 131.9(2) yes
N(6) C(1) N(2) 128.0(2) yes
N(6) C(1) N(11) 117.6(2) yes
N(2) C(1) N(11) 114.3(2) yes
N(2) C(3) O(31) 118.6(2) yes
N(2) C(3) C(4) 123.7(2) yes
O(31) C(3) C(4) 117.7(2) yes
C(3) C(4) C(5) 115.3(2) yes
C(3) C(4) C(41) 121.7(2) yes
C(5) C(4) C(41) 123.1(2) yes
N(50) C(5) N(6) 119.4(2) yes
N(50) C(5) C(4) 118.8(2) yes
N(6) C(5) C(4) 121.8(2) yes
O(12) C(12) O(13) 125.9(2) yes
O(12) C(12) N(11) 120.7(2) yes
O(13) C(12) N(11) 113.3(2) yes
O(13) C(14) C(15) 101.9(2) yes
O(13) C(14) C(16) 110.0(2) yes
C(15) C(14) C(16) 111.5(3) yes
O(13) C(14) C(17) 109.9(2) yes
C(15) C(14) C(17) 110.6(3) yes
C(16) C(14) C(17) 112.4(3) yes
O(31) C(32) C(33) 113.4(2) yes
C(32) C(33) Si(34) 113.24(19) yes
O(41) C(41) C(4) 125.4(3) yes
C(52) C(51) C(56) 119.1(2) yes
C(52) C(51) N(50) 116.2(2) yes
C(56) C(51) N(50) 124.7(2) yes
C(53) C(52) C(51) 121.5(2) yes
C(52) C(53) C(54) 119.2(2) yes
C(55) C(54) C(53) 120.0(2) yes
C(55) C(54) I(54) 120.17(19) yes
C(53) C(54) I(54) 119.80(19) yes
C(54) C(55) C(56) 120.9(2) yes
C(55) C(56) C(51) 119.3(2) yes
O(41) H(50) N(50) 147(3) no

loop_
_geom_bond_atom_site_label_1
_geom_bond_atom_site_label_2
_geom_bond_distance
_geom_bond_publ_flag
I(54) C(54) 2.098(3) yes
Si(34) C(37) 1.864(3) yes
Si(34) C(35) 1.867(3) yes
Si(34) C(36) 1.868(4) yes
Si(34) C(33) 1.885(3) yes
O(12) C(12) 1.211(3) yes
O(13) C(12) 1.322(3) yes
O(13) C(14) 1.486(3) yes
O(31) C(3) 1.339(3) yes
O(31) C(32) 1.468(3) yes
O(41) C(41) 1.218(4) yes
N(2) C(3) 1.331(3) yes
N(2) C(1) 1.339(3) yes
N(6) C(1) 1.326(3) yes
N(6) C(5) 1.350(3) yes
N(11) C(1) 1.390(3) yes
N(11) C(12) 1.396(3) yes
N(11) C(11) 1.473(3) yes
N(50) H(50) 0.72(3) yes
N(50) C(5) 1.347(3) yes
N(50) C(51) 1.407(3) yes
C(3) C(4) 1.394(4) yes
C(4) C(5) 1.419(3) yes
C(4) C(41) 1.451(3) yes
C(14) C(15) 1.511(5) yes
C(14) C(16) 1.513(4) yes
C(14) C(17) 1.520(4) yes
C(32) C(33) 1.494(4) yes
C(51) C(52) 1.388(3) yes
C(51) C(56) 1.392(4) yes
C(52) C(53) 1.378(4) yes
C(53) C(54) 1.387(4) yes
C(54) C(55) 1.379(4) yes
C(55) C(56) 1.391(4) yes
H(50) O(41) 2.05(3) no
H(50) N(50) 0.72(3) no
